data_1010722
loop_
_publ_author_name
'Schwarz von Bergkampf, E'

_publ_section_title
;
Roentgenuntersuchung des Diborankaliums und seiner Hydrolyseprodukte,
besonders des Dioxy-Diborankaliums
;
_journal_coden_ASTM ZAACAB
_journal_name_full
;
Zeitschrift fuer Anorganische und Allgemeine Chemie
;
_journal_page_first 254
_journal_page_last 257
_journal_paper_doi 10.1002/zaac.19352250308
_journal_volume 225
_journal_year 1935
_chemical_formula_structural 'K2 B2 H6'
_chemical_formula_sum 'B2 H6 K2'
_chemical_name_systematic 'Potassium hexahydridodiborate(II)'
_cod_original_formula_sum 'H6 B2 K2'
_cod_database_code 1010722

loop_
_atom_site_label
_atom_site_fract_x
_atom_site_fract_y
_atom_site_fract_z
? ? ? ?
